data_7105153
loop_
_publ_author_name
'Bhargava, Gaurav'
'Trillo, Beatriz'
'Araya, Marisel'
'L\'opez, Fernando'
'Castedo, Luis'
'Mascare\~nas, Jos\'e L'

_publ_section_title
;
 Palladium-catalyzed [3C + 2C + 2C] cycloaddition of
 enynylidenecyclopropanes: efficient construction of fused 5-7-5
 tricyclic systems.
;
_journal_issue 2
_journal_name_full 'Chemical communications (Cambridge, England)'
_journal_page_first 270
_journal_page_last 272
_journal_paper_doi 10.1039/b919258a
_journal_volume 46
_journal_year 2009
_chemical_compound_source 'synthesis as described'
_chemical_formula_moiety 'C19 H23 N O3 S'
_chemical_formula_sum 'C19 H23 N O3 S'
_chemical_formula_weight 345.45
_space_group_IT_number 148
_symmetry_cell_setting trigonal
_symmetry_Int_Tables_number 148
_symmetry_space_group_name_Hall '-R 3'
_symmetry_space_group_name_H-M 'R -3 :H'
_atom_sites_solution_hydrogens geom
_atom_sites_solution_primary direct
_atom_sites_solution_secondary difmap
_audit_creation_date 2009-06-24T16:45:29-00:00
_audit_creation_method 'WinGX routine CIF_UPDATE'
_cell_angle_alpha 90
_cell_angle_beta 90
_cell_angle_gamma 120
_cell_formula_units_Z 18
_cell_length_a 23.895(2)
_cell_length_b 23.895(2)
_cell_length_c 15.255(3)
_cell_measurement_reflns_used 937
_cell_measurement_temperature 110(2)
_cell_measurement_theta_max 23.01
_cell_measurement_theta_min 2.84
_cell_measurement_wavelength 0.71073
_cell_volume 7543.4(17)
_computing_cell_refinement "'BRUKER Smart"
_computing_data_collection "'BRUKER Smart"
_computing_data_reduction "'BRUKER Saint"
_computing_molecular_graphics 'Ortep-3 for Windows (Farrugia, 1997)'
_computing_publication_material 'WinGX publication routines (Farrugia, 1999)'
_computing_structure_refinement 'SHELXL-97 (Sheldrick, 1997)'
_computing_structure_solution 'SIR97 (Altomare et all, 1999)'
_diffrn_ambient_temperature 110(2)
_diffrn_measured_fraction_theta_full 0.98
_diffrn_measured_fraction_theta_max 0.98
_diffrn_measurement_device_type 'Smart-CCD-1000 BRUKER'
_diffrn_measurement_method 'omega scans'
_diffrn_radiation_monochromator graphite
_diffrn_radiation_probe x-ray
_diffrn_radiation_source 'fine-focus sealed tube'
_diffrn_radiation_type MoK\a
_diffrn_radiation_wavelength 0.7107
_diffrn_reflns_av_R_equivalents 0.0752
_diffrn_reflns_av_unetI/netI 0.0557
_diffrn_reflns_limit_h_max 14
_diffrn_reflns_limit_h_min -29
_diffrn_reflns_limit_k_max 29
_diffrn_reflns_limit_k_min 0
_diffrn_reflns_limit_l_max 19
_diffrn_reflns_limit_l_min 0
_diffrn_reflns_number 24562
_diffrn_reflns_theta_full 26.37
_diffrn_reflns_theta_max 26.37
_diffrn_reflns_theta_min 1.66
_exptl_absorpt_coefficient_mu 0.21
_exptl_absorpt_correction_T_max 0.967
_exptl_absorpt_correction_T_min 0.808
_exptl_absorpt_correction_type multi-scan
_exptl_absorpt_process_details 'BRUKER SADABS'
_exptl_crystal_colour colourless
_exptl_crystal_density_diffrn 1.369
_exptl_crystal_density_method 'not measured'
_exptl_crystal_description prism
_exptl_crystal_F_000 3312
_exptl_crystal_size_max 0.47
_exptl_crystal_size_mid 0.27
_exptl_crystal_size_min 0.16
_refine_diff_density_max 0.315
_refine_diff_density_min -0.259
_refine_diff_density_rms 0.057
_refine_ls_extinction_method none
_refine_ls_goodness_of_fit_ref 1.006
_refine_ls_hydrogen_treatment mixed
_refine_ls_matrix_type full
_refine_ls_number_parameters 226
_refine_ls_number_reflns 3373
_refine_ls_number_restraints 0
_refine_ls_restrained_S_all 1.006
_refine_ls_R_factor_all 0.0788
_refine_ls_R_factor_gt 0.0421
_refine_ls_shift/su_max 0
_refine_ls_shift/su_mean 0
_refine_ls_structure_factor_coef Fsqd
_refine_ls_weighting_details 'calc w=1/[\s^2^(Fo^2^)+(0.0450P)^2^+1.6767P] where P=(Fo^2^+2Fc^2^)/3'
_refine_ls_weighting_scheme calc
_refine_ls_wR_factor_gt 0.0948
_refine_ls_wR_factor_ref 0.1113
_reflns_number_gt 2224
_reflns_number_total 3373
_reflns_threshold_expression >2\s(I)
_cod_data_source_file b919258a.txt
_cod_data_source_block lm05bt1n
_cod_original_sg_symbol_H-M 'R -3'
_cod_database_code 7105153

loop_
_space_group_symop_operation_xyz
'x, y, z'
'-y, x-y, z'
'-x+y, -x, z'
'x+2/3, y+1/3, z+1/3'
'-y+2/3, x-y+1/3, z+1/3'
'-x+y+2/3, -x+1/3, z+1/3'
'x+1/3, y+2/3, z+2/3'
'-y+1/3, x-y+2/3, z+2/3'
'-x+y+1/3, -x+2/3, z+2/3'
'-x, -y, -z'
'y, -x+y, -z'
'x-y, x, -z'
'-x+2/3, -y+1/3, -z+1/3'
'y+2/3, -x+y+1/3, -z+1/3'
'x-y+2/3, x+1/3, -z+1/3'
'-x+1/3, -y+2/3, -z+2/3'
'y+1/3, -x+y+2/3, -z+2/3'
'x-y+1/3, x+2/3, -z+2/3'

loop_
_atom_site_label
_atom_site_type_symbol
_atom_site_fract_x
_atom_site_fract_y
_atom_site_fract_z
_atom_site_U_iso_or_equiv
_atom_site_adp_type
_atom_site_occupancy
_atom_site_symmetry_multiplicity
_atom_site_calc_flag
_atom_site_refinement_flags
_atom_site_disorder_assembly
_atom_site_disorder_group
C1 C 0.13931(11) 0.14558(11) 0.23928(15) 0.0238(5) Uani 1 1 d . . .
H1 H 0.1755 0.1914 0.2378 0.029 Uiso 1 1 calc R . .
C2 C 0.13325(11) 0.12137(11) 0.33234(15) 0.0237(5) Uani 1 1 d . . .
C3 C 0.19307(11) 0.12572(12) 0.37249(16) 0.0284(5) Uani 1 1 d . . .
H3A H 0.1845 0.1144 0.4354 0.034 Uiso 1 1 calc R . .
H3B H 0.2285 0.1712 0.369 0.034 Uiso 1 1 calc R . .
C4 C 0.21652(11) 0.08290(11) 0.33094(15) 0.0256(5) Uani 1 1 d . . .
H4A H 0.1795 0.0384 0.3257 0.031 Uiso 1 1 calc R . .
H4B H 0.2487 0.0815 0.3703 0.031 Uiso 1 1 calc R . .
C5 C 0.24693(10) 0.10602(11) 0.24039(15) 0.0231(5) Uani 1 1 d . . .
H5 H 0.2775 0.1537 0.2428 0.028 Uiso 1 1 calc R . .
C6 C 0.19795(10) 0.09204(10) 0.16870(14) 0.0196(5) Uani 1 1 d . . .
C7 C 0.15250(10) 0.10841(10) 0.16908(15) 0.0208(5) Uani 1 1 d . . .
C8 C 0.10582(11) 0.09592(11) 0.09559(16) 0.0258(5) Uani 1 1 d . . .
H8A H 0.1278 0.1038 0.0381 0.031 Uiso 1 1 calc R . .
H8B H 0.0696 0.0507 0.0974 0.031 Uiso 1 1 calc R . .
O9 O 0.08280(8) 0.14009(8) 0.10936(11) 0.0306(4) Uani 1 1 d . . .
C10 C 0.07897(12) 0.14421(13) 0.20233(15) 0.0300(6) Uani 1 1 d . . .
H10A H 0.0393 0.1064 0.2251 0.036 Uiso 1 1 calc R . .
H10B H 0.0784 0.184 0.2188 0.036 Uiso 1 1 calc R . .
C11 C 0.08019(13) 0.09980(14) 0.37978(19) 0.0356(6) Uani 1 1 d . . .
C12 C 0.20746(10) 0.05485(10) 0.09603(14) 0.0202(5) Uani 1 1 d . . .
H12A H 0.1751 0.0082 0.0993 0.024 Uiso 1 1 calc R . .
H12B H 0.2048 0.0716 0.0378 0.024 Uiso 1 1 calc R . .
N13 N 0.27360(8) 0.06664(8) 0.11356(12) 0.0210(4) Uani 1 1 d . . .
C14 C 0.28367(11) 0.07255(11) 0.20974(15) 0.0251(5) Uani 1 1 d . . .
H14A H 0.3302 0.0988 0.2241 0.03 Uiso 1 1 calc R . .
H14B H 0.266 0.0295 0.2373 0.03 Uiso 1 1 calc R . .
S15 S 0.29531(3) 0.02065(3) 0.06133(4) 0.02292(16) Uani 1 1 d . . .
O16 O 0.27102(8) 0.01394(8) -0.02633(10) 0.0292(4) Uani 1 1 d . . .
O17 O 0.36306(7) 0.04766(7) 0.07570(11) 0.0293(4) Uani 1 1 d . . .
C18 C 0.25495(10) -0.05528(10) 0.11326(15) 0.0211(5) Uani 1 1 d . . .
C19 C 0.28480(10) -0.06839(11) 0.18224(15) 0.0221(5) Uani 1 1 d . . .
H19 H 0.3277 -0.0376 0.1988 0.027 Uiso 1 1 calc R . .
C20 C 0.25163(11) -0.12658(11) 0.22650(15) 0.0238(5) Uani 1 1 d . . .
H20 H 0.2726 -0.1357 0.2725 0.029 Uiso 1 1 calc R . .
C21 C 0.18808(11) -0.17205(11) 0.20493(15) 0.0239(5) Uani 1 1 d . . .
C22 C 0.15878(11) -0.15769(11) 0.13649(16) 0.0272(5) Uani 1 1 d . . .
H22 H 0.1155 -0.1881 0.121 0.033 Uiso 1 1 calc R . .
C23 C 0.19132(11) -0.10018(11) 0.09048(16) 0.0252(5) Uani 1 1 d . . .
H23 H 0.1706 -0.0913 0.0438 0.03 Uiso 1 1 calc R . .
C24 C 0.15324(12) -0.23465(12) 0.25402(17) 0.0330(6) Uani 1 1 d . . .
H24A H 0.1075 -0.2474 0.2599 0.049 Uiso 1 1 calc R . .
H24B H 0.1724 -0.2293 0.3124 0.049 Uiso 1 1 calc R . .
H24C H 0.1569 -0.2682 0.2219 0.049 Uiso 1 1 calc R . .
H11A H 0.0817(13) 0.0889(13) 0.442(2) 0.046(8) Uiso 1 1 d . . .
H11B H 0.0405(13) 0.0973(13) 0.3593(17) 0.041(8) Uiso 1 1 d . . .

loop_
_atom_site_aniso_label
_atom_site_aniso_U_11
_atom_site_aniso_U_22
_atom_site_aniso_U_33
_atom_site_aniso_U_23
_atom_site_aniso_U_13
_atom_site_aniso_U_12
C1 0.0262(12) 0.0247(12) 0.0236(13) -0.0015(10) 0.0009(10) 0.0148(10)
C2 0.0279(12) 0.0243(12) 0.0235(13) -0.0040(10) -0.0017(10) 0.0164(10)
C3 0.0301(13) 0.0371(14) 0.0228(13) -0.0062(11) -0.0055(10) 0.0203(11)
C4 0.0254(12) 0.0320(13) 0.0229(13) -0.0021(10) -0.0051(10) 0.0170(11)
C5 0.0193(11) 0.0237(11) 0.0263(13) -0.0051(10) -0.0034(9) 0.0107(10)
C6 0.0213(11) 0.0182(11) 0.0186(12) 0.0003(9) 0.0017(9) 0.0093(9)
C7 0.0233(11) 0.0199(11) 0.0188(12) 0.0005(9) 0.0005(9) 0.0105(9)
C8 0.0283(12) 0.0300(13) 0.0257(13) -0.0006(10) -0.0014(10) 0.0196(11)
O9 0.0402(10) 0.0462(10) 0.0222(9) -0.0026(8) -0.0029(7) 0.0341(9)
C10 0.0366(14) 0.0416(15) 0.0233(14) -0.0005(11) -0.0004(11) 0.0280(12)
C11 0.0343(15) 0.0515(17) 0.0287(16) 0.0070(12) 0.0035(12) 0.0272(13)
C12 0.0214(11) 0.0205(11) 0.0193(12) 0.0005(9) 0.0004(9) 0.0111(9)
N13 0.0197(9) 0.0215(9) 0.0238(11) -0.0028(8) 0.0002(8) 0.0117(8)
C14 0.0243(12) 0.0303(13) 0.0242(13) -0.0059(10) -0.0044(10) 0.0162(11)
S15 0.0236(3) 0.0226(3) 0.0252(3) -0.0009(2) 0.0040(2) 0.0135(3)
O16 0.0413(10) 0.0313(9) 0.0201(9) -0.0014(7) 0.0027(7) 0.0220(8)
O17 0.0219(8) 0.0264(9) 0.0400(11) 0.0015(7) 0.0079(7) 0.0123(7)
C18 0.0221(11) 0.0189(11) 0.0249(13) -0.0032(9) 0.0031(9) 0.0122(9)
C19 0.0160(11) 0.0258(12) 0.0242(12) -0.0044(10) -0.0002(9) 0.0101(10)
C20 0.0248(12) 0.0288(13) 0.0192(12) -0.0023(10) -0.0003(9) 0.0144(10)
C21 0.0231(12) 0.0237(12) 0.0241(13) -0.0039(10) 0.0044(9) 0.0110(10)
C22 0.0199(11) 0.0242(12) 0.0345(15) -0.0094(10) -0.0030(10) 0.0089(10)
C23 0.0252(12) 0.0256(12) 0.0289(14) -0.0081(10) -0.0060(10) 0.0157(10)
C24 0.0342(14) 0.0313(14) 0.0290(15) -0.0031(11) 0.0031(11) 0.0131(12)

loop_
_atom_type_symbol
_atom_type_description
_atom_type_scat_dispersion_real
_atom_type_scat_dispersion_imag
_atom_type_scat_source
C C 0.0033 0.0016 'International Tables Vol C Tables 4.2.6.8 and 6.1.1.4'
H H 0 0 'International Tables Vol C Tables 4.2.6.8 and 6.1.1.4'
N N 0.0061 0.0033 'International Tables Vol C Tables 4.2.6.8 and 6.1.1.4'
O O 0.0106 0.006 'International Tables Vol C Tables 4.2.6.8 and 6.1.1.4'
S S 0.1246 0.1234 'International Tables Vol C Tables 4.2.6.8 and 6.1.1.4'

loop_
_geom_angle_atom_site_label_1
_geom_angle_atom_site_label_2
_geom_angle_atom_site_label_3
_geom_angle
_geom_angle_site_symmetry_1
_geom_angle_site_symmetry_3
_geom_angle_publ_flag
C2 C1 C7 116.45(18) . . ?
C2 C1 C10 115.33(19) . . ?
C7 C1 C10 101.29(18) . . ?
C2 C1 H1 107.7 . . ?
C7 C1 H1 107.7 . . ?
C10 C1 H1 107.7 . . ?
C11 C2 C3 119.7(2) . . ?
C11 C2 C1 123.6(2) . . ?
C3 C2 C1 116.62(19) . . ?
C2 C3 C4 115.91(19) . . ?
C2 C3 H3A 108.3 . . ?
C4 C3 H3A 108.3 . . ?
C2 C3 H3B 108.3 . . ?
C4 C3 H3B 108.3 . . ?
H3A C3 H3B 107.4 . . ?
C3 C4 C5 113.56(19) . . ?
C3 C4 H4A 108.9 . . ?
C5 C4 H4A 108.9 . . ?
C3 C4 H4B 108.9 . . ?
C5 C4 H4B 108.9 . . ?
H4A C4 H4B 107.7 . . ?
C6 C5 C14 104.31(18) . . ?
C6 C5 C4 113.44(18) . . ?
C14 C5 C4 112.40(19) . . ?
C6 C5 H5 108.8 . . ?
C14 C5 H5 108.8 . . ?
C4 C5 H5 108.8 . . ?
C7 C6 C12 124.4(2) . . ?
C7 C6 C5 126.1(2) . . ?
C12 C6 C5 109.51(17) . . ?
C6 C7 C8 125.1(2) . . ?
C6 C7 C1 127.9(2) . . ?
C8 C7 C1 106.93(18) . . ?
O9 C8 C7 105.39(18) . . ?
O9 C8 H8A 110.7 . . ?
C7 C8 H8A 110.7 . . ?
O9 C8 H8B 110.7 . . ?
C7 C8 H8B 110.7 . . ?
H8A C8 H8B 108.8 . . ?
C10 O9 C8 104.99(17) . . ?
O9 C10 C1 105.94(18) . . ?
O9 C10 H10A 110.5 . . ?
C1 C10 H10A 110.5 . . ?
O9 C10 H10B 110.5 . . ?
C1 C10 H10B 110.5 . . ?
H10A C10 H10B 108.7 . . ?
C2 C11 H11A 118.3(16) . . ?
C2 C11 H11B 124.4(16) . . ?
H11A C11 H11B 117(2) . . ?
N13 C12 C6 102.46(17) . . ?
N13 C12 H12A 111.3 . . ?
C6 C12 H12A 111.3 . . ?
N13 C12 H12B 111.3 . . ?
C6 C12 H12B 111.3 . . ?
H12A C12 H12B 109.2 . . ?
C14 N13 C12 107.64(16) . . ?
C14 N13 S15 117.06(14) . . ?
C12 N13 S15 116.71(14) . . ?
N13 C14 C5 104.17(17) . . ?
N13 C14 H14A 110.9 . . ?
C5 C14 H14A 110.9 . . ?
N13 C14 H14B 110.9 . . ?
C5 C14 H14B 110.9 . . ?
H14A C14 H14B 108.9 . . ?
O17 S15 O16 119.83(10) . . ?
O17 S15 N13 106.85(9) . . ?
O16 S15 N13 106.40(10) . . ?
O17 S15 C18 108.04(10) . . ?
O16 S15 C18 108.77(10) . . ?
N13 S15 C18 106.16(10) . . ?
C19 C18 C23 119.9(2) . . ?
C19 C18 S15 119.59(17) . . ?
C23 C18 S15 120.30(18) . . ?
C20 C19 C18 119.6(2) . . ?
C20 C19 H19 120.2 . . ?
C18 C19 H19 120.2 . . ?
C19 C20 C21 121.4(2) . . ?
C19 C20 H20 119.3 . . ?
C21 C20 H20 119.3 . . ?
C22 C21 C20 118.1(2) . . ?
C22 C21 C24 121.6(2) . . ?
C20 C21 C24 120.3(2) . . ?
C23 C22 C21 121.5(2) . . ?
C23 C22 H22 119.2 . . ?
C21 C22 H22 119.2 . . ?
C22 C23 C18 119.4(2) . . ?
C22 C23 H23 120.3 . . ?
C18 C23 H23 120.3 . . ?
C21 C24 H24A 109.5 . . ?
C21 C24 H24B 109.5 . . ?
H24A C24 H24B 109.5 . . ?
C21 C24 H24C 109.5 . . ?
H24A C24 H24C 109.5 . . ?
H24B C24 H24C 109.5 . . ?

loop_
_geom_bond_atom_site_label_1
_geom_bond_atom_site_label_2
_geom_bond_distance
_geom_bond_site_symmetry_2
_geom_bond_publ_flag
C1 C2 1.512(3) . ?
C1 C7 1.522(3) . ?
C1 C10 1.533(3) . ?
C1 H1 1 . ?
C2 C11 1.320(3) . ?
C2 C3 1.510(3) . ?
C3 C4 1.528(3) . ?
C3 H3A 0.99 . ?
C3 H3B 0.99 . ?
C4 C5 1.530(3) . ?
C4 H4A 0.99 . ?
C4 H4B 0.99 . ?
C5 C6 1.512(3) . ?
C5 C14 1.527(3) . ?
C5 H5 1 . ?
C6 C7 1.325(3) . ?
C6 C12 1.508(3) . ?
C7 C8 1.502(3) . ?
C8 O9 1.429(3) . ?
C8 H8A 0.99 . ?
C8 H8B 0.99 . ?
O9 C10 1.428(3) . ?
C10 H10A 0.99 . ?
C10 H10B 0.99 . ?
C11 H11A 0.99(3) . ?
C11 H11B 0.97(3) . ?
C12 N13 1.485(3) . ?
C12 H12A 0.99 . ?
C12 H12B 0.99 . ?
N13 C14 1.482(3) . ?
N13 S15 1.6376(18) . ?
C14 H14A 0.99 . ?
C14 H14B 0.99 . ?
S15 O17 1.4284(17) . ?
S15 O16 1.4345(17) . ?
S15 C18 1.761(2) . ?
C18 C19 1.392(3) . ?
C18 C23 1.397(3) . ?
C19 C20 1.384(3) . ?
C19 H19 0.95 . ?
C20 C21 1.395(3) . ?
C20 H20 0.95 . ?
C21 C22 1.392(3) . ?
C21 C24 1.499(3) . ?
C22 C23 1.385(3) . ?
C22 H22 0.95 . ?
C23 H23 0.95 . ?
C24 H24A 0.98 . ?
C24 H24B 0.98 . ?
C24 H24C 0.98 . ?

loop_
_geom_torsion_atom_site_label_1
_geom_torsion_atom_site_label_2
_geom_torsion_atom_site_label_3
_geom_torsion_atom_site_label_4
_geom_torsion
_geom_torsion_site_symmetry_1
_geom_torsion_site_symmetry_2
_geom_torsion_site_symmetry_3
_geom_torsion_site_symmetry_4
_geom_torsion_publ_flag
C7 C1 C2 C11 -118.0(3) . . . . ?
C10 C1 C2 C11 0.5(3) . . . . ?
C7 C1 C2 C3 64.9(3) . . . . ?
C10 C1 C2 C3 -176.5(2) . . . . ?
C11 C2 C3 C4 116.7(3) . . . . ?
C1 C2 C3 C4 -66.1(3) . . . . ?
C2 C3 C4 C5 72.1(3) . . . . ?
C3 C4 C5 C6 -75.3(2) . . . . ?
C3 C4 C5 C14 166.68(19) . . . . ?
C14 C5 C6 C7 175.9(2) . . . . ?
C4 C5 C6 C7 53.3(3) . . . . ?
C14 C5 C6 C12 -2.9(2) . . . . ?
C4 C5 C6 C12 -125.6(2) . . . . ?
C12 C6 C7 C8 -3.5(3) . . . . ?
C5 C6 C7 C8 177.8(2) . . . . ?
C12 C6 C7 C1 179.9(2) . . . . ?
C5 C6 C7 C1 1.2(4) . . . . ?
C2 C1 C7 C6 -50.7(3) . . . . ?
C10 C1 C7 C6 -176.7(2) . . . . ?
C2 C1 C7 C8 132.2(2) . . . . ?
C10 C1 C7 C8 6.3(2) . . . . ?
C6 C7 C8 O9 -159.9(2) . . . . ?
C1 C7 C8 O9 17.3(2) . . . . ?
C7 C8 O9 C10 -35.7(2) . . . . ?
C8 O9 C10 C1 40.5(2) . . . . ?
C2 C1 C10 O9 -154.69(19) . . . . ?
C7 C1 C10 O9 -28.0(2) . . . . ?
C7 C6 C12 N13 163.6(2) . . . . ?
C5 C6 C12 N13 -17.6(2) . . . . ?
C6 C12 N13 C14 32.5(2) . . . . ?
C6 C12 N13 S15 166.51(14) . . . . ?
C12 N13 C14 C5 -35.1(2) . . . . ?
S15 N13 C14 C5 -168.88(14) . . . . ?
C6 C5 C14 N13 22.5(2) . . . . ?
C4 C5 C14 N13 145.77(18) . . . . ?
C14 N13 S15 O17 -60.47(18) . . . . ?
C12 N13 S15 O17 169.88(15) . . . . ?
C14 N13 S15 O16 170.42(16) . . . . ?
C12 N13 S15 O16 40.77(18) . . . . ?
C14 N13 S15 C18 54.66(18) . . . . ?
C12 N13 S15 C18 -74.98(17) . . . . ?
O17 S15 C18 C19 23.2(2) . . . . ?
O16 S15 C18 C19 154.78(17) . . . . ?
N13 S15 C18 C19 -91.08(19) . . . . ?
O17 S15 C18 C23 -162.07(17) . . . . ?
O16 S15 C18 C23 -30.5(2) . . . . ?
N13 S15 C18 C23 83.61(19) . . . . ?
C23 C18 C19 C20 1.5(3) . . . . ?
S15 C18 C19 C20 176.19(17) . . . . ?
C18 C19 C20 C21 -1.6(3) . . . . ?
C19 C20 C21 C22 0.8(3) . . . . ?
C19 C20 C21 C24 -179.9(2) . . . . ?
C20 C21 C22 C23 0.2(3) . . . . ?
C24 C21 C22 C23 -179.2(2) . . . . ?
C21 C22 C23 C18 -0.2(3) . . . . ?
C19 C18 C23 C22 -0.6(3) . . . . ?
S15 C18 C23 C22 -175.25(17) . . . . ?
